data_7236157
loop_
_publ_author_name
'Galpothdeniya, Waduge Indika S.'
'Fronczek, Frank R.'
'Cong, Mingyan'
'Bhattarai, Nimisha'
'Siraj, Noureen'
'Warner, Isiah M.'

_publ_section_title
;
 Tunable GUMBOS-based sensor array for label-free detection and
 discrimination of proteins
;
_journal_issue 8
_journal_name_full 'Journal of Materials Chemistry B'
_journal_page_first 1414
_journal_paper_doi 10.1039/C5TB02038G
_journal_volume 4
_journal_year 2016
_chemical_formula_moiety 'C24 H20 P, C17 H14 N O3 S, 0.7(H2 O)'
_chemical_formula_sum 'C41 H35.4 N O3.7 P S'
_chemical_formula_weight 664.33
_space_group_IT_number 14
_space_group_name_Hall '-P 2ybc'
_space_group_name_H-M_alt 'P 1 21/c 1'
_symmetry_cell_setting monoclinic
_symmetry_space_group_name_Hall '-P 2ybc'
_symmetry_space_group_name_H-M 'P 1 21/c 1'
_atom_sites_solution_hydrogens geom
_atom_sites_solution_primary direct
_atom_sites_solution_secondary difmap
_audit_creation_method SHELXL-97
_audit_update_record
;
2015-04-10 deposited with the CCDC.
2016-01-19 downloaded from the CCDC.
;
_cell_angle_alpha 90
_cell_angle_beta 112.786(2)
_cell_angle_gamma 90
_cell_formula_units_Z 4
_cell_length_a 14.3436(10)
_cell_length_b 13.8575(9)
_cell_length_c 18.0804(12)
_cell_measurement_reflns_used 9289
_cell_measurement_temperature 90.0(5)
_cell_measurement_theta_max 68.37
_cell_measurement_theta_min 3.34
_cell_volume 3313.3(4)
_computing_cell_refinement 'Bruker SAINT'
_computing_data_collection 'Bruker APEX2'
_computing_data_reduction 'Bruker SAINT'
_computing_molecular_graphics 'ORTEP-3 for Windows (Farrugia, 2012)'
_computing_publication_material 'SHELXL-97 (Sheldrick, 2008)'
_computing_structure_refinement 'SHELXL-97 (Sheldrick, 2008)'
_computing_structure_solution 'SHELXS-97 (Sheldrick, 2008)'
_diffrn_ambient_temperature 90.0(5)
_diffrn_measured_fraction_theta_full 0.978
_diffrn_measured_fraction_theta_max 0.947
_diffrn_measurement_device_type 'Bruker Kappa APEX-II DUO'
_diffrn_measurement_method '\f and \w scans'
_diffrn_radiation_monochromator 'QUAZAR multilayer optics'
_diffrn_radiation_source 'I\mS microfocus'
_diffrn_radiation_type CuK\a
_diffrn_radiation_wavelength 1.54184
_diffrn_reflns_av_R_equivalents 0.0464
_diffrn_reflns_av_sigmaI/netI 0.0674
_diffrn_reflns_limit_h_max 15
_diffrn_reflns_limit_h_min -17
_diffrn_reflns_limit_k_max 16
_diffrn_reflns_limit_k_min 0
_diffrn_reflns_limit_l_max 21
_diffrn_reflns_limit_l_min 0
_diffrn_reflns_number 42167
_diffrn_reflns_theta_full 66.50
_diffrn_reflns_theta_max 68.77
_diffrn_reflns_theta_min 3.34
_exptl_absorpt_coefficient_mu 1.673
_exptl_absorpt_correction_T_max 0.8919
_exptl_absorpt_correction_T_min 0.5806
_exptl_absorpt_correction_type multi-scan
_exptl_absorpt_process_details 'SADABS (Sheldrick, 2004)'
_exptl_crystal_colour colourless
_exptl_crystal_density_diffrn 1.332
_exptl_crystal_density_method 'not measured'
_exptl_crystal_description plate
_exptl_crystal_F_000 1396
_exptl_crystal_recrystallization_method 'Re-crystallisation from solvent: acetonitrile'
_exptl_crystal_size_max 0.28
_exptl_crystal_size_mid 0.24
_exptl_crystal_size_min 0.07
_platon_squeeze_details
;
The 28 electrons per cell removed by SQUEEZE correspond to 2.8
disordered water molecules, or 0.7 per formula unit of the CIF.
The solvent is included in the formula, FW, density, etc., but 
is not in the model.
;
_refine_diff_density_max 0.385
_refine_diff_density_min -0.485
_refine_diff_density_rms 0.080
_refine_ls_extinction_method none
_refine_ls_goodness_of_fit_ref 1.078
_refine_ls_hydrogen_treatment mixed
_refine_ls_matrix_type full
_refine_ls_number_parameters 428
_refine_ls_number_reflns 5810
_refine_ls_number_restraints 0
_refine_ls_restrained_S_all 1.078
_refine_ls_R_factor_all 0.0606
_refine_ls_R_factor_gt 0.0493
_refine_ls_shift/su_max 0.000
_refine_ls_shift/su_mean 0.000
_refine_ls_structure_factor_coef Fsqd
_refine_ls_weighting_details 'calc w=1/[\s^2^(Fo^2^)+(0.0796P)^2^+2.5341P] where P=(Fo^2^+2Fc^2^)/3'
_refine_ls_weighting_scheme calc
_refine_ls_wR_factor_gt 0.1420
_refine_ls_wR_factor_ref 0.1445
_reflns_number_gt 5188
_reflns_number_total 5810
_reflns_threshold_expression I>2\s(I)
_cod_data_source_file c5tb02038g2.cif
_cod_data_source_block C
_cod_depositor_comments
;
The following automatic conversions were performed:

data item '_symmetry_cell_setting' value 'Monoclinic' was changed to
'monoclinic' in accordance with the
/home/saulius/struct/COD-crude-data/automatic-downloads/DataCite-retrospective/RSC/depositions/lib/dictionaries/cif_core.dic
dictionary named 'cif_core.dic' version 2.4.2 last updated on
2011-04-26.

Automatic conversion script
Id: cif_fix_values 6909 2019-04-08 15:41:33Z antanas 
;
_cod_original_sg_symbol_H-M 'P 21/c  '
_cod_original_formula_sum 'C41 H35.40 N O3.70 P S'
_cod_database_code 7236157

loop_
_symmetry_equiv_pos_as_xyz
'x, y, z'
'-x, y+1/2, -z+1/2'
'-x, -y, -z'
'x, -y-1/2, z-1/2'

loop_
_atom_site_label
_atom_site_type_symbol
_atom_site_fract_x
_atom_site_fract_y
_atom_site_fract_z
_atom_site_U_iso_or_equiv
_atom_site_adp_type
_atom_site_occupancy
_atom_site_symmetry_multiplicity
_atom_site_calc_flag
_atom_site_refinement_flags
S1 S 0.19661(4) 0.93319(4) 0.14146(3) 0.02344(16) Uani 1 1 d .
O1 O 0.22438(13) 0.87171(12) 0.08766(10) 0.0299(4) Uani 1 1 d .
O2 O 0.08927(12) 0.95385(12) 0.11146(10) 0.0315(4) Uani 1 1 d .
O3 O 0.26064(14) 1.01792(12) 0.16625(11) 0.0365(4) Uani 1 1 d .
N1 N 0.41655(16) 0.64478(16) 0.56919(12) 0.0306(4) Uani 1 1 d .
H1N H 0.365(2) 0.621(2) 0.5739(18) 0.037 Uiso 1 1 d .
C1 C 0.22359(17) 0.86388(17) 0.23015(14) 0.0266(5) Uani 1 1 d .
C2 C 0.14636(17) 0.81469(16) 0.24500(13) 0.0251(5) Uani 1 1 d .
H2 H 0.0785 0.8185 0.2071 0.030 Uiso 1 1 calc R
C3 C 0.16834(17) 0.76154(16) 0.31362(13) 0.0245(5) Uani 1 1 d .
H3 H 0.1154 0.7295 0.3230 0.029 Uiso 1 1 calc R
C4 C 0.26887(18) 0.75370(17) 0.37066(14) 0.0271(5) Uani 1 1 d .
C5 C 0.29478(18) 0.70265(16) 0.44393(14) 0.0263(5) Uani 1 1 d .
H5 H 0.2431 0.6720 0.4559 0.032 Uiso 1 1 calc R
C6 C 0.39379(18) 0.69670(18) 0.49810(14) 0.0304(5) Uani 1 1 d .
C7 C 0.4712(2) 0.7407(3) 0.47893(16) 0.0467(7) Uani 1 1 d .
H7 H 0.5399 0.7340 0.5145 0.056 Uiso 1 1 calc R
C8 C 0.4478(2) 0.7922(3) 0.41019(19) 0.0573(10) Uani 1 1 d .
H8 H 0.5005 0.8224 0.3993 0.069 Uiso 1 1 calc R
C9 C 0.34640(19) 0.8020(2) 0.35410(16) 0.0402(6) Uani 1 1 d .
C10 C 0.32107(19) 0.8575(2) 0.28373(16) 0.0391(6) Uani 1 1 d .
H10 H 0.3727 0.8910 0.2736 0.047 Uiso 1 1 calc R
C11 C 0.49161(17) 0.66913(18) 0.64410(14) 0.0277(5) Uani 1 1 d .
C12 C 0.51399(18) 0.60149(17) 0.70585(14) 0.0275(5) Uani 1 1 d .
H12 H 0.4838 0.5393 0.6947 0.033 Uiso 1 1 calc R
C13 C 0.57997(18) 0.62412(18) 0.78349(14) 0.0281(5) Uani 1 1 d .
H13 H 0.5938 0.5771 0.8246 0.034 Uiso 1 1 calc R
C14 C 0.62622(18) 0.71440(19) 0.80214(15) 0.0313(5) Uani 1 1 d .
C15 C 0.60692(19) 0.78006(19) 0.73984(16) 0.0353(6) Uani 1 1 d .
H15 H 0.6397 0.8411 0.7506 0.042 Uiso 1 1 calc R
C16 C 0.54060(18) 0.75825(18) 0.66205(16) 0.0341(6) Uani 1 1 d .
H16 H 0.5285 0.8046 0.6207 0.041 Uiso 1 1 calc R
C17 C 0.6906(2) 0.7423(2) 0.88710(16) 0.0406(6) Uani 1 1 d .
H17A H 0.6470 0.7611 0.9151 0.061 Uiso 1 1 calc R
H17B H 0.7341 0.7968 0.8868 0.061 Uiso 1 1 calc R
H17C H 0.7327 0.6873 0.9147 0.061 Uiso 1 1 calc R
P1 P 0.09622(4) 0.47965(4) 0.19390(3) 0.02232(16) Uani 1 1 d .
C18 C 0.05375(17) 0.36294(15) 0.15127(13) 0.0236(4) Uani 1 1 d .
C19 C 0.11089(18) 0.28091(16) 0.18563(14) 0.0266(5) Uani 1 1 d .
H19 H 0.1666 0.2851 0.2358 0.032 Uiso 1 1 calc R
C20 C 0.08531(19) 0.19298(17) 0.14555(15) 0.0301(5) Uani 1 1 d .
H20 H 0.1241 0.1370 0.1683 0.036 Uiso 1 1 calc R
C21 C 0.00363(18) 0.18649(17) 0.07257(14) 0.0285(5) Uani 1 1 d .
H21 H -0.0127 0.1264 0.0452 0.034 Uiso 1 1 calc R
C22 C -0.05439(18) 0.26781(17) 0.03943(14) 0.0279(5) Uani 1 1 d .
H22 H -0.1113 0.2629 -0.0099 0.033 Uiso 1 1 calc R
C23 C -0.02919(18) 0.35608(17) 0.07847(14) 0.0269(5) Uani 1 1 d .
H23 H -0.0684 0.4117 0.0556 0.032 Uiso 1 1 calc R
C24 C -0.01189(17) 0.55891(16) 0.16421(13) 0.0244(5) Uani 1 1 d .
C25 C -0.01273(18) 0.64420(16) 0.12281(13) 0.0268(5) Uani 1 1 d .
H25 H 0.0441 0.6613 0.1109 0.032 Uiso 1 1 calc R
C26 C -0.09684(19) 0.70367(17) 0.09919(14) 0.0306(5) Uani 1 1 d .
H26 H -0.0980 0.7612 0.0702 0.037 Uiso 1 1 calc R
C27 C -0.17899(19) 0.68008(18) 0.11740(14) 0.0327(5) Uani 1 1 d .
H27 H -0.2359 0.7218 0.1018 0.039 Uiso 1 1 calc R
C28 C -0.17852(19) 0.59542(19) 0.15855(15) 0.0325(5) Uani 1 1 d .
H28 H -0.2350 0.5795 0.1713 0.039 Uiso 1 1 calc R
C29 C -0.09563(18) 0.53397(17) 0.18110(14) 0.0285(5) Uani 1 1 d .
H29 H -0.0961 0.4752 0.2080 0.034 Uiso 1 1 calc R
C30 C 0.16030(17) 0.47139(15) 0.30088(13) 0.0242(5) Uani 1 1 d .
C31 C 0.10672(18) 0.47841(16) 0.35133(14) 0.0264(5) Uani 1 1 d .
H31 H 0.0361 0.4911 0.3292 0.032 Uiso 1 1 calc R
C32 C 0.15679(19) 0.46687(16) 0.43303(14) 0.0289(5) Uani 1 1 d .
H32 H 0.1202 0.4700 0.4669 0.035 Uiso 1 1 calc R
C33 C 0.26031(19) 0.45067(16) 0.46595(14) 0.0291(5) Uani 1 1 d .
H33 H 0.2947 0.4443 0.5224 0.035 Uiso 1 1 calc R
C34 C 0.31366(19) 0.44381(17) 0.41626(15) 0.0307(5) Uani 1 1 d .
H34 H 0.3846 0.4328 0.4389 0.037 Uiso 1 1 calc R
C35 C 0.26378(18) 0.45292(17) 0.33374(14) 0.0288(5) Uani 1 1 d .
H35 H 0.3001 0.4466 0.2998 0.035 Uiso 1 1 calc R
C36 C 0.18318(17) 0.52485(16) 0.15220(14) 0.0250(5) Uani 1 1 d .
C37 C 0.18393(18) 0.48416(17) 0.08188(14) 0.0280(5) Uani 1 1 d .
H37 H 0.1416 0.4307 0.0578 0.034 Uiso 1 1 calc R
C38 C 0.24708(18) 0.52244(19) 0.04726(15) 0.0320(5) Uani 1 1 d .
H38 H 0.2480 0.4949 -0.0006 0.038 Uiso 1 1 calc R
C39 C 0.30859(19) 0.60046(19) 0.08212(15) 0.0327(5) Uani 1 1 d .
H39 H 0.3509 0.6268 0.0578 0.039 Uiso 1 1 calc R
C40 C 0.30873(19) 0.64048(18) 0.15269(17) 0.0350(6) Uani 1 1 d .
H40 H 0.3514 0.6938 0.1766 0.042 Uiso 1 1 calc R
C41 C 0.24633(19) 0.60249(17) 0.18841(16) 0.0306(5) Uani 1 1 d .
H41 H 0.2468 0.6292 0.2369 0.037 Uiso 1 1 calc R

loop_
_atom_site_aniso_label
_atom_site_aniso_U_11
_atom_site_aniso_U_22
_atom_site_aniso_U_33
_atom_site_aniso_U_23
_atom_site_aniso_U_13
_atom_site_aniso_U_12
S1 0.0299(3) 0.0175(3) 0.0248(3) 0.0002(2) 0.0127(2) 0.0015(2)
O1 0.0395(9) 0.0275(8) 0.0265(8) -0.0021(7) 0.0168(7) 0.0032(7)
O2 0.0340(9) 0.0301(9) 0.0332(9) 0.0062(7) 0.0162(7) 0.0060(7)
O3 0.0420(10) 0.0195(8) 0.0433(10) 0.0019(7) 0.0115(8) -0.0033(7)
N1 0.0324(11) 0.0346(11) 0.0274(10) 0.0042(9) 0.0142(9) 0.0019(9)
C1 0.0325(12) 0.0247(11) 0.0265(11) 0.0007(9) 0.0157(10) 0.0047(9)
C2 0.0301(11) 0.0187(10) 0.0276(11) -0.0047(9) 0.0125(9) 0.0013(9)
C3 0.0323(11) 0.0174(10) 0.0272(11) -0.0015(9) 0.0150(9) 0.0011(9)
C4 0.0340(12) 0.0242(11) 0.0282(12) -0.0003(9) 0.0176(10) 0.0042(9)
C5 0.0345(12) 0.0219(11) 0.0278(11) -0.0006(9) 0.0178(10) 0.0027(9)
C6 0.0335(12) 0.0319(13) 0.0299(12) 0.0062(10) 0.0167(10) 0.0084(10)
C7 0.0285(13) 0.078(2) 0.0357(14) 0.0196(14) 0.0151(11) 0.0129(13)
C8 0.0287(14) 0.100(3) 0.0483(17) 0.0330(18) 0.0203(13) 0.0076(15)
C9 0.0309(13) 0.0582(18) 0.0361(14) 0.0156(13) 0.0183(11) 0.0094(12)
C10 0.0290(13) 0.0575(17) 0.0351(13) 0.0156(13) 0.0173(11) 0.0057(12)
C11 0.0273(11) 0.0299(12) 0.0307(12) 0.0007(10) 0.0164(9) 0.0040(9)
C12 0.0327(12) 0.0249(11) 0.0298(12) -0.0006(9) 0.0173(10) 0.0008(9)
C13 0.0307(12) 0.0296(12) 0.0280(12) 0.0017(10) 0.0156(10) 0.0042(9)
C14 0.0279(11) 0.0346(13) 0.0344(13) -0.0051(10) 0.0155(10) 0.0023(10)
C15 0.0326(12) 0.0273(13) 0.0485(15) -0.0009(11) 0.0183(11) -0.0012(10)
C16 0.0348(13) 0.0270(12) 0.0430(14) 0.0089(11) 0.0178(11) 0.0040(10)
C17 0.0382(14) 0.0450(16) 0.0394(14) -0.0109(12) 0.0159(12) -0.0047(12)
P1 0.0292(3) 0.0152(3) 0.0257(3) 0.0003(2) 0.0141(2) 0.0002(2)
C18 0.0328(11) 0.0168(10) 0.0261(11) -0.0024(9) 0.0167(9) -0.0015(9)
C19 0.0316(12) 0.0205(11) 0.0298(12) 0.0009(9) 0.0142(10) 0.0010(9)
C20 0.0402(13) 0.0181(11) 0.0377(13) 0.0022(9) 0.0214(11) 0.0021(9)
C21 0.0386(13) 0.0205(11) 0.0340(12) -0.0043(9) 0.0223(11) -0.0055(9)
C22 0.0354(12) 0.0247(11) 0.0265(11) -0.0009(9) 0.0153(10) -0.0037(9)
C23 0.0332(12) 0.0224(11) 0.0271(11) 0.0034(9) 0.0140(9) 0.0003(9)
C24 0.0310(11) 0.0173(10) 0.0254(11) -0.0026(9) 0.0115(9) 0.0017(9)
C25 0.0346(12) 0.0205(11) 0.0265(11) -0.0023(9) 0.0133(9) -0.0015(9)
C26 0.0414(13) 0.0199(11) 0.0283(12) 0.0002(9) 0.0108(10) 0.0024(10)
C27 0.0350(13) 0.0280(12) 0.0302(12) -0.0054(10) 0.0071(10) 0.0085(10)
C28 0.0346(13) 0.0306(13) 0.0362(13) -0.0020(11) 0.0179(11) 0.0018(10)
C29 0.0337(12) 0.0214(11) 0.0330(12) 0.0002(9) 0.0157(10) 0.0003(9)
C30 0.0328(12) 0.0158(10) 0.0264(11) -0.0011(8) 0.0141(9) -0.0013(8)
C31 0.0339(12) 0.0180(11) 0.0312(12) -0.0014(9) 0.0167(10) -0.0025(9)
C32 0.0424(14) 0.0183(11) 0.0320(12) -0.0001(9) 0.0211(11) -0.0006(9)
C33 0.0426(14) 0.0163(10) 0.0276(12) -0.0020(9) 0.0125(10) 0.0001(9)
C34 0.0348(13) 0.0239(12) 0.0324(12) -0.0011(10) 0.0118(10) 0.0033(9)
C35 0.0360(13) 0.0223(11) 0.0324(12) -0.0022(9) 0.0178(10) 0.0011(9)
C36 0.0308(12) 0.0184(11) 0.0302(12) 0.0036(9) 0.0167(10) 0.0034(9)
C37 0.0297(12) 0.0272(12) 0.0275(12) 0.0007(9) 0.0116(9) 0.0010(9)
C38 0.0318(12) 0.0394(14) 0.0271(12) 0.0047(10) 0.0139(10) 0.0025(10)
C39 0.0354(13) 0.0307(13) 0.0390(13) 0.0113(11) 0.0221(11) 0.0033(10)
C40 0.0375(13) 0.0214(11) 0.0531(16) 0.0006(11) 0.0254(12) -0.0017(10)
C41 0.0382(13) 0.0201(11) 0.0414(13) -0.0028(10) 0.0242(11) -0.0001(9)

loop_
_atom_type_symbol
_atom_type_description
_atom_type_scat_dispersion_real
_atom_type_scat_dispersion_imag
_atom_type_scat_source
C C 0.0181 0.0091 'International Tables Vol C Tables 4.2.6.8 and 6.1.1.4'
H H 0.0000 0.0000 'International Tables Vol C Tables 4.2.6.8 and 6.1.1.4'
N N 0.0311 0.0180 'International Tables Vol C Tables 4.2.6.8 and 6.1.1.4'
O O 0.0492 0.0322 'International Tables Vol C Tables 4.2.6.8 and 6.1.1.4'
P P 0.2955 0.4335 'International Tables Vol C Tables 4.2.6.8 and 6.1.1.4'
S S 0.3331 0.5567 'International Tables Vol C Tables 4.2.6.8 and 6.1.1.4'

loop_
_geom_angle_atom_site_label_1
_geom_angle_atom_site_label_2
_geom_angle_atom_site_label_3
_geom_angle
O2 S1 O3 114.18(10)
O2 S1 O1 112.98(10)
O3 S1 O1 112.01(11)
O2 S1 C1 105.84(10)
O3 S1 C1 105.54(11)
O1 S1 C1 105.39(10)
C6 N1 C11 125.6(2)
C6 N1 H1N 113(2)
C11 N1 H1N 112(2)
C10 C1 C2 119.9(2)
C10 C1 S1 118.79(18)
C2 C1 S1 121.28(18)
C3 C2 C1 120.6(2)
C3 C2 H2 119.7
C1 C2 H2 119.7
C2 C3 C4 120.9(2)
C2 C3 H3 119.6
C4 C3 H3 119.6
C3 C4 C5 122.9(2)
C3 C4 C9 117.9(2)
C5 C4 C9 119.1(2)
C6 C5 C4 121.2(2)
C6 C5 H5 119.4
C4 C5 H5 119.4
C5 C6 N1 119.5(2)
C5 C6 C7 119.2(2)
N1 C6 C7 121.3(2)
C8 C7 C6 120.6(2)
C8 C7 H7 119.7
C6 C7 H7 119.7
C7 C8 C9 121.7(3)
C7 C8 H8 119.1
C9 C8 H8 119.1
C10 C9 C8 122.1(2)
C10 C9 C4 119.8(2)
C8 C9 C4 118.1(2)
C1 C10 C9 120.8(2)
C1 C10 H10 119.6
C9 C10 H10 119.6
C16 C11 C12 118.0(2)
C16 C11 N1 124.4(2)
C12 C11 N1 117.5(2)
C13 C12 C11 120.7(2)
C13 C12 H12 119.6
C11 C12 H12 119.6
C12 C13 C14 121.3(2)
C12 C13 H13 119.3
C14 C13 H13 119.3
C15 C14 C13 117.7(2)
C15 C14 C17 120.7(2)
C13 C14 C17 121.6(2)
C14 C15 C16 121.4(2)
C14 C15 H15 119.3
C16 C15 H15 119.3
C15 C16 C11 120.8(2)
C15 C16 H16 119.6
C11 C16 H16 119.6
C14 C17 H17A 109.5
C14 C17 H17B 109.5
H17A C17 H17B 109.5
C14 C17 H17C 109.5
H17A C17 H17C 109.5
H17B C17 H17C 109.5
C18 P1 C30 110.64(10)
C18 P1 C36 107.97(10)
C30 P1 C36 108.94(11)
C18 P1 C24 108.14(11)
C30 P1 C24 112.45(10)
C36 P1 C24 108.57(10)
C23 C18 C19 120.2(2)
C23 C18 P1 119.40(17)
C19 C18 P1 119.94(17)
C20 C19 C18 119.3(2)
C20 C19 H19 120.4
C18 C19 H19 120.4
C21 C20 C19 120.5(2)
C21 C20 H20 119.8
C19 C20 H20 119.8
C20 C21 C22 120.1(2)
C20 C21 H21 120.0
C22 C21 H21 120.0
C23 C22 C21 120.0(2)
C23 C22 H22 120.0
C21 C22 H22 120.0
C22 C23 C18 119.9(2)
C22 C23 H23 120.0
C18 C23 H23 120.0
C29 C24 C25 119.9(2)
C29 C24 P1 119.91(17)
C25 C24 P1 120.19(18)
C26 C25 C24 119.6(2)
C26 C25 H25 120.2
C24 C25 H25 120.2
C27 C26 C25 120.5(2)
C27 C26 H26 119.7
C25 C26 H26 119.7
C26 C27 C28 120.1(2)
C26 C27 H27 120.0
C28 C27 H27 120.0
C27 C28 C29 120.1(2)
C27 C28 H28 120.0
C29 C28 H28 120.0
C28 C29 C24 119.8(2)
C28 C29 H29 120.1
C24 C29 H29 120.1
C35 C30 C31 119.8(2)
C35 C30 P1 119.20(17)
C31 C30 P1 120.96(18)
C32 C31 C30 119.9(2)
C32 C31 H31 120.1
C30 C31 H31 120.1
C31 C32 C33 120.3(2)
C31 C32 H32 119.8
C33 C32 H32 119.8
C32 C33 C34 119.9(2)
C32 C33 H33 120.0
C34 C33 H33 120.0
C35 C34 C33 120.3(2)
C35 C34 H34 119.8
C33 C34 H34 119.8
C34 C35 C30 119.7(2)
C34 C35 H35 120.1
C30 C35 H35 120.1
C37 C36 C41 120.4(2)
C37 C36 P1 119.48(18)
C41 C36 P1 120.03(17)
C38 C37 C36 119.5(2)
C38 C37 H37 120.2
C36 C37 H37 120.2
C39 C38 C37 120.3(2)
C39 C38 H38 119.8
C37 C38 H38 119.8
C38 C39 C40 120.3(2)
C38 C39 H39 119.9
C40 C39 H39 119.9
C39 C40 C41 120.1(2)
C39 C40 H40 120.0
C41 C40 H40 120.0
C40 C41 C36 119.4(2)
C40 C41 H41 120.3
C36 C41 H41 120.3

loop_
_geom_bond_atom_site_label_1
_geom_bond_atom_site_label_2
_geom_bond_distance
S1 O2 1.4491(17)
S1 O3 1.4506(17)
S1 O1 1.4598(17)
S1 C1 1.778(2)
N1 C6 1.397(3)
N1 C11 1.406(3)
N1 H1N 0.84(3)
C1 C10 1.361(4)
C1 C2 1.412(3)
C2 C3 1.370(3)
C2 H2 0.9500
C3 C4 1.415(3)
C3 H3 0.9500
C4 C5 1.419(3)
C4 C9 1.425(4)
C5 C6 1.380(3)
C5 H5 0.9500
C6 C7 1.422(4)
C7 C8 1.358(4)
C7 H7 0.9500
C8 C9 1.421(4)
C8 H8 0.9500
C9 C10 1.409(4)
C10 H10 0.9500
C11 C16 1.395(4)
C11 C12 1.397(3)
C12 C13 1.391(3)
C12 H12 0.9500
C13 C14 1.395(4)
C13 H13 0.9500
C14 C15 1.390(4)
C14 C17 1.504(4)
C15 C16 1.392(4)
C15 H15 0.9500
C16 H16 0.9500
C17 H17A 0.9800
C17 H17B 0.9800
C17 H17C 0.9800
P1 C18 1.794(2)
P1 C30 1.795(2)
P1 C36 1.801(2)
P1 C24 1.804(2)
C18 C23 1.394(3)
C18 C19 1.398(3)
C19 C20 1.392(3)
C19 H19 0.9500
C20 C21 1.387(4)
C20 H20 0.9500
C21 C22 1.391(3)
C21 H21 0.9500
C22 C23 1.388(3)
C22 H22 0.9500
C23 H23 0.9500
C24 C29 1.393(3)
C24 C25 1.396(3)
C25 C26 1.385(3)
C25 H25 0.9500
C26 C27 1.380(4)
C26 H26 0.9500
C27 C28 1.388(4)
C27 H27 0.9500
C28 C29 1.389(3)
C28 H28 0.9500
C29 H29 0.9500
C30 C35 1.392(3)
C30 C31 1.405(3)
C31 C32 1.379(3)
C31 H31 0.9500
C32 C33 1.387(4)
C32 H32 0.9500
C33 C34 1.391(3)
C33 H33 0.9500
C34 C35 1.388(3)
C34 H34 0.9500
C35 H35 0.9500
C36 C37 1.395(3)
C36 C41 1.395(3)
C37 C38 1.390(3)
C37 H37 0.9500
C38 C39 1.383(4)
C38 H38 0.9500
C39 C40 1.391(4)
C39 H39 0.9500
C40 C41 1.394(3)
C40 H40 0.9500
C41 H41 0.9500

loop_
_geom_hbond_atom_site_label_D
_geom_hbond_atom_site_label_H
_geom_hbond_atom_site_label_A
_geom_hbond_distance_DH
_geom_hbond_distance_HA
_geom_hbond_distance_DA
_geom_hbond_angle_DHA
_geom_hbond_site_symmetry_A
N1 H1N O1 0.84(3) 2.13(3) 2.911(3) 155(3) 4_576

loop_
_platon_squeeze_void_nr
_platon_squeeze_void_average_x
_platon_squeeze_void_average_y
_platon_squeeze_void_average_z
_platon_squeeze_void_volume
_platon_squeeze_void_count_electrons
_platon_squeeze_void_content
1 0.500 0.000 0.500 69 12 ' '
2 0.522 0.091 0.132 21 1 ' '
3 0.522 0.409 0.632 21 1 ' '
4 0.500 0.500 1.000 69 12 ' '
5 0.478 0.591 0.368 21 1 ' '
6 0.478 0.909 0.868 21 1 ' '
